data_7221620
loop_
_publ_author_name
'Wang, Ting'
'Qin, Ling'
'Zhang, Chuanlei'
'Zheng, Hegen'

_publ_section_title
;
 Syntheses, characterization, and magnetic properties of novel divalent
 Co/Ni coordination polymers based on a V-shaped pyridine ligand and
 dicarboxylate acids
;
_journal_name_full 'RSC Adv.'
_journal_paper_doi 10.1039/C5RA10805E
_journal_year 2015
_chemical_formula_sum 'C54 H46 Co3 N6 O18'
_chemical_formula_weight 1243.76
_chemical_name_systematic
; 
 ? 
;
_space_group_IT_number 14
_symmetry_cell_setting monoclinic
_symmetry_space_group_name_Hall '-P 2ybc'
_symmetry_space_group_name_H-M 'P 1 21/c 1'
_atom_sites_solution_hydrogens geom
_atom_sites_solution_primary direct
_atom_sites_solution_secondary difmap
_audit_creation_method SHELXL-97
_audit_update_record
;
2015-05-17 deposited with the CCDC.
2015-07-22 downloaded from the CCDC.
;
_cell_angle_alpha 90.00
_cell_angle_beta 90.01
_cell_angle_gamma 90.00
_cell_formula_units_Z 2
_cell_length_a 11.2930(14)
_cell_length_b 12.7554(15)
_cell_length_c 19.524(2)
_cell_measurement_temperature 293(2)
_cell_volume 2812.4(6)
_computing_cell_refinement 'Bruker SMART'
_computing_data_collection 'Bruker SMART'
_computing_data_reduction 'Bruker SAINT'
_computing_molecular_graphics 'Bruker SHELXTL'
_computing_publication_material 'Bruker SHELXTL'
_computing_structure_refinement 'SHELXL-97 (Sheldrick, 1997)'
_computing_structure_solution 'SHELXS-97 (Sheldrick, 1990)'
_diffrn_ambient_temperature 293(2)
_diffrn_measured_fraction_theta_full 0.994
_diffrn_measured_fraction_theta_max 0.994
_diffrn_measurement_device_type 'CCD area detector'
_diffrn_measurement_method 'phi and omega scans'
_diffrn_radiation_monochromator graphite
_diffrn_radiation_source 'fine-focus sealed tube'
_diffrn_radiation_type MoK\a
_diffrn_radiation_wavelength 0.71073
_diffrn_reflns_av_R_equivalents 0.0395
_diffrn_reflns_av_sigmaI/netI 0.0331
_diffrn_reflns_limit_h_max 13
_diffrn_reflns_limit_h_min -14
_diffrn_reflns_limit_k_max 16
_diffrn_reflns_limit_k_min -16
_diffrn_reflns_limit_l_max 25
_diffrn_reflns_limit_l_min -21
_diffrn_reflns_number 18569
_diffrn_reflns_theta_full 27.64
_diffrn_reflns_theta_max 27.64
_diffrn_reflns_theta_min 1.80
_exptl_absorpt_coefficient_mu 0.952
_exptl_crystal_colour orange
_exptl_crystal_density_diffrn 1.469
_exptl_crystal_density_method 'not measured'
_exptl_crystal_description block
_exptl_crystal_F_000 1274
_exptl_crystal_size_max 0.26
_exptl_crystal_size_mid 0.22
_exptl_crystal_size_min 0.17
_refine_diff_density_max 0.744
_refine_diff_density_min -0.592
_refine_diff_density_rms 0.064
_refine_ls_extinction_method none
_refine_ls_goodness_of_fit_ref 1.033
_refine_ls_hydrogen_treatment mixed
_refine_ls_matrix_type full
_refine_ls_number_parameters 367
_refine_ls_number_reflns 6527
_refine_ls_number_restraints 0
_refine_ls_restrained_S_all 1.033
_refine_ls_R_factor_all 0.0430
_refine_ls_R_factor_gt 0.0366
_refine_ls_shift/su_max 0.000
_refine_ls_shift/su_mean 0.000
_refine_ls_structure_factor_coef Fsqd
_refine_ls_weighting_details 'calc w=1/[\s^2^(Fo^2^)+(0.0494P)^2^+1.8131P] where P=(Fo^2^+2Fc^2^)/3'
_refine_ls_weighting_scheme calc
_refine_ls_wR_factor_gt 0.0956
_refine_ls_wR_factor_ref 0.0999
_reflns_number_gt 5631
_reflns_number_total 6527
_reflns_threshold_expression >2sigma(I)
_cod_data_source_file c5ra10805e2.cif
_cod_data_source_block 2
_cod_original_sg_symbol_H-M p21/c
_cod_database_code 7221620

loop_
_symmetry_equiv_pos_as_xyz
'x, y, z'
'-x, y+1/2, -z+1/2'
'-x, -y, -z'
'x, -y-1/2, z-1/2'

loop_
_atom_site_label
_atom_site_type_symbol
_atom_site_fract_x
_atom_site_fract_y
_atom_site_fract_z
_atom_site_U_iso_or_equiv
_atom_site_adp_type
_atom_site_occupancy
_atom_site_symmetry_multiplicity
_atom_site_calc_flag
_atom_site_refinement_flags
Co1 Co 0.65230(2) 0.362866(19) 0.225914(12) 0.02125(8) Uani 1 1 d .
Co2 Co 1.0000 1.0000 0.0000 0.02308(9) Uani 1 2 d S
O1 O 0.65845(12) 0.51768(11) 0.26801(7) 0.0290(3) Uani 1 1 d .
H1A H 0.5797 0.5292 0.2731 0.044 Uiso 1 1 d R
H1B H 0.6836 0.5150 0.3074 0.044 Uiso 1 1 d R
O2 O 0.65454(12) 0.20984(11) 0.18007(7) 0.0303(3) Uani 1 1 d .
H2A H 0.7228 0.1939 0.1703 0.045 Uiso 1 1 d R
H2B H 0.6294 0.1552 0.2017 0.045 Uiso 1 1 d R
O3 O 0.99713(13) 1.04256(11) 0.10593(7) 0.0316(3) Uani 1 1 d .
H3A H 1.0652 1.0470 0.1203 0.047 Uiso 1 1 d R
H3B H 0.9623 1.0909 0.1252 0.047 Uiso 1 1 d R
O4 O 0.83448(13) 0.36608(12) 0.22246(8) 0.0361(3) Uani 1 1 d .
O5 O 0.88961(13) 0.22233(14) 0.16579(10) 0.0472(4) Uani 1 1 d .
O6 O 0.47385(12) 0.36627(11) 0.22334(8) 0.0336(3) Uani 1 1 d .
O7 O 0.42220(14) 0.52713(14) 0.25550(11) 0.0511(5) Uani 1 1 d .
O8 O 0.82102(12) 1.03170(13) -0.00616(8) 0.0345(3) Uani 1 1 d .
O9 O 0.76693(13) 0.95957(15) -0.10551(8) 0.0427(4) Uani 1 1 d .
N1 N 0.66478(17) 0.42913(14) 0.12409(8) 0.0332(4) Uani 1 1 d .
N2 N 0.65180(17) 0.28976(14) 0.32481(9) 0.0353(4) Uani 1 1 d .
N3 N 0.95115(17) 0.84516(14) 0.03109(10) 0.0358(4) Uani 1 1 d .
C1 C 0.39878(17) 0.43680(16) 0.23503(10) 0.0293(4) Uani 1 1 d .
C2 C 0.27194(17) 0.40575(17) 0.22301(11) 0.0313(4) Uani 1 1 d .
C3 C 0.2464(2) 0.3059(2) 0.19995(18) 0.0590(8) Uani 1 1 d .
H3 H 0.3078 0.2592 0.1910 0.071 Uiso 1 1 calc R
C4 C 0.1304(2) 0.2747(2) 0.19005(18) 0.0619(9) Uani 1 1 d .
H4 H 0.1147 0.2075 0.1738 0.074 Uiso 1 1 calc R
C5 C 0.03762(18) 0.34195(17) 0.20395(11) 0.0327(4) Uani 1 1 d .
C6 C 0.06303(19) 0.44217(19) 0.22702(15) 0.0458(6) Uani 1 1 d .
H6 H 0.0016 0.4886 0.2364 0.055 Uiso 1 1 calc R
C7 C 0.1794(2) 0.47371(19) 0.23618(15) 0.0464(6) Uani 1 1 d .
H7 H 0.1954 0.5414 0.2514 0.056 Uiso 1 1 calc R
C8 C 0.91139(17) 0.30716(17) 0.19615(11) 0.0317(4) Uani 1 1 d .
C9 C 0.6401(2) 0.37362(16) 0.06798(11) 0.0368(5) Uani 1 1 d .
H9 H 0.5954 0.3127 0.0725 0.044 Uiso 1 1 calc R
C10 C 0.6783(2) 0.40296(18) 0.00301(11) 0.0415(5) Uani 1 1 d .
C11 C 0.7410(3) 0.49610(19) -0.00355(12) 0.0493(7) Uani 1 1 d .
H11 H 0.7663 0.5185 -0.0465 0.059 Uiso 1 1 calc R
C12 C 0.7658(2) 0.55574(17) 0.05432(11) 0.0416(5) Uani 1 1 d .
C13 C 0.7266(2) 0.51819(17) 0.11710(11) 0.0373(5) Uani 1 1 d .
H13 H 0.7441 0.5567 0.1562 0.045 Uiso 1 1 calc R
C14 C 0.6644(2) 0.33406(18) -0.05759(11) 0.0412(5) Uani 1 1 d .
C15 C 0.5628(3) 0.2936(4) -0.07961(19) 0.0951(16) Uani 1 1 d .
H15 H 0.4933 0.3055 -0.0552 0.114 Uiso 1 1 calc R
C16 C 0.5603(3) 0.2664(4) 0.36098(19) 0.0926(15) Uani 1 1 d .
H16 H 0.4872 0.2914 0.3463 0.111 Uiso 1 1 calc R
C17 C 0.7521(3) 0.2582(4) 0.3498(2) 0.1040(18) Uani 1 1 d .
H17 H 0.8213 0.2791 0.3280 0.125 Uiso 1 1 calc R
C18 C 0.7617(3) 0.3047(4) -0.0930(2) 0.1117(19) Uani 1 1 d .
H18 H 0.8360 0.3272 -0.0787 0.134 Uiso 1 1 calc R
C19 C 0.8336(2) 0.65487(17) 0.04879(11) 0.0417(6) Uani 1 1 d .
C20 C 0.9224(3) 0.66640(19) 0.00035(14) 0.0510(7) Uani 1 1 d .
H20 H 0.9441 0.6100 -0.0271 0.061 Uiso 1 1 calc R
C21 C 0.9784(2) 0.76191(19) -0.00692(13) 0.0464(6) Uani 1 1 d .
H21 H 1.0377 0.7684 -0.0397 0.056 Uiso 1 1 calc R
C22 C 0.8693(3) 0.83290(19) 0.08019(13) 0.0457(6) Uani 1 1 d .
H22 H 0.8522 0.8896 0.1085 0.055 Uiso 1 1 calc R
C23 C 0.8093(3) 0.73987(19) 0.09066(13) 0.0480(6) Uani 1 1 d .
H23 H 0.7532 0.7344 0.1254 0.058 Uiso 1 1 calc R
C24 C 0.74450(17) 0.99686(16) -0.04744(10) 0.0296(4) Uani 1 1 d .
C25 C 0.61782(17) 0.99830(17) -0.02287(11) 0.0311(4) Uani 1 1 d .
C26 C 0.58716(19) 1.0497(2) 0.03752(11) 0.0407(5) Uani 1 1 d .
H26 H 0.6455 1.0834 0.0629 0.049 Uiso 1 1 calc R
C27 C 0.52895(19) 0.9486(2) -0.06019(11) 0.0402(5) Uani 1 1 d .
H27 H 0.5478 0.9140 -0.1007 0.048 Uiso 1 1 calc R

loop_
_atom_site_aniso_label
_atom_site_aniso_U_11
_atom_site_aniso_U_22
_atom_site_aniso_U_33
_atom_site_aniso_U_23
_atom_site_aniso_U_13
_atom_site_aniso_U_12
Co1 0.01731(13) 0.02223(13) 0.02422(13) 0.00061(9) -0.00160(9) -0.00057(9)
Co2 0.01851(17) 0.02145(18) 0.02929(19) -0.00037(13) -0.00032(13) -0.00420(13)
O1 0.0259(7) 0.0316(7) 0.0296(7) -0.0054(5) -0.0044(5) 0.0000(6)
O2 0.0266(7) 0.0235(7) 0.0409(8) -0.0001(6) -0.0006(6) -0.0017(5)
O3 0.0261(7) 0.0342(8) 0.0347(7) -0.0066(6) -0.0005(6) -0.0007(6)
O4 0.0188(7) 0.0369(8) 0.0525(9) -0.0125(7) 0.0015(6) -0.0012(6)
O5 0.0236(8) 0.0435(9) 0.0745(12) -0.0268(9) 0.0042(7) -0.0047(7)
O6 0.0190(7) 0.0294(7) 0.0526(9) -0.0029(6) -0.0042(6) 0.0006(5)
O7 0.0246(8) 0.0377(9) 0.0910(14) -0.0269(9) -0.0080(8) 0.0012(7)
O8 0.0202(7) 0.0447(8) 0.0387(8) -0.0080(7) -0.0021(6) -0.0015(6)
O9 0.0248(7) 0.0712(11) 0.0322(8) -0.0099(8) -0.0021(6) 0.0030(7)
N1 0.0455(11) 0.0287(9) 0.0255(8) 0.0008(6) -0.0008(7) -0.0123(8)
N2 0.0430(10) 0.0335(9) 0.0295(9) 0.0062(7) -0.0030(7) 0.0032(8)
N3 0.0416(10) 0.0256(8) 0.0402(10) 0.0009(7) 0.0058(8) -0.0084(7)
C1 0.0196(9) 0.0312(10) 0.0370(10) -0.0023(8) -0.0030(7) 0.0010(7)
C2 0.0188(9) 0.0318(10) 0.0432(11) -0.0059(9) -0.0036(8) 0.0004(8)
C3 0.0201(11) 0.0410(13) 0.116(2) -0.0344(15) -0.0038(12) 0.0046(9)
C4 0.0235(11) 0.0427(14) 0.119(3) -0.0408(16) -0.0052(13) 0.0000(10)
C5 0.0198(9) 0.0332(10) 0.0449(12) -0.0082(9) -0.0011(8) -0.0008(8)
C6 0.0201(10) 0.0380(12) 0.0792(17) -0.0216(12) -0.0027(10) 0.0039(9)
C7 0.0237(10) 0.0330(11) 0.0825(18) -0.0194(12) -0.0062(11) 0.0013(9)
C8 0.0200(9) 0.0331(10) 0.0420(11) -0.0065(8) -0.0016(8) -0.0014(8)
C9 0.0525(14) 0.0272(10) 0.0305(10) -0.0002(8) -0.0045(9) -0.0138(9)
C10 0.0653(16) 0.0308(11) 0.0283(10) -0.0015(8) -0.0041(10) -0.0123(11)
C11 0.086(2) 0.0351(12) 0.0273(11) 0.0000(9) 0.0055(11) -0.0198(12)
C12 0.0651(16) 0.0271(10) 0.0327(11) -0.0005(8) 0.0057(10) -0.0155(10)
C13 0.0534(14) 0.0294(10) 0.0291(10) -0.0043(8) 0.0008(9) -0.0148(10)
C14 0.0658(16) 0.0310(11) 0.0269(10) -0.0017(8) -0.0020(10) -0.0098(11)
C15 0.062(2) 0.143(4) 0.081(2) -0.077(3) 0.0220(17) -0.032(2)
C16 0.0487(18) 0.145(4) 0.084(2) 0.079(3) 0.0131(16) 0.031(2)
C17 0.0522(19) 0.167(4) 0.093(3) 0.092(3) -0.0225(18) -0.020(2)
C18 0.063(2) 0.172(5) 0.099(3) -0.094(3) -0.030(2) 0.010(3)
C19 0.0632(16) 0.0286(10) 0.0333(11) 0.0007(8) 0.0072(10) -0.0160(10)
C20 0.0758(19) 0.0275(11) 0.0496(14) -0.0035(10) 0.0223(13) -0.0093(12)
C21 0.0565(15) 0.0312(11) 0.0516(14) 0.0016(10) 0.0216(12) -0.0046(10)
C22 0.0626(16) 0.0310(11) 0.0434(13) -0.0075(9) 0.0157(11) -0.0157(11)
C23 0.0657(17) 0.0376(12) 0.0407(12) -0.0054(10) 0.0186(11) -0.0215(12)
C24 0.0204(9) 0.0360(11) 0.0325(10) 0.0017(8) -0.0023(7) 0.0016(8)
C25 0.0207(9) 0.0405(11) 0.0320(10) -0.0015(8) -0.0022(7) -0.0007(8)
C26 0.0251(10) 0.0605(15) 0.0363(11) -0.0148(10) -0.0032(8) -0.0062(10)
C27 0.0271(10) 0.0571(14) 0.0363(11) -0.0167(10) -0.0006(8) -0.0036(10)

loop_
_atom_type_symbol
_atom_type_description
_atom_type_scat_dispersion_real
_atom_type_scat_dispersion_imag
_atom_type_scat_source
C C 0.0033 0.0016 'International Tables Vol C Tables 4.2.6.8 and 6.1.1.4'
H H 0.0000 0.0000 'International Tables Vol C Tables 4.2.6.8 and 6.1.1.4'
Co Co 0.3494 0.9721 'International Tables Vol C Tables 4.2.6.8 and 6.1.1.4'
N N 0.0061 0.0033 'International Tables Vol C Tables 4.2.6.8 and 6.1.1.4'
O O 0.0106 0.0060 'International Tables Vol C Tables 4.2.6.8 and 6.1.1.4'

loop_
_geom_angle_atom_site_label_1
_geom_angle_atom_site_label_2
_geom_angle_atom_site_label_3
_geom_angle
_geom_angle_site_symmetry_1
_geom_angle_site_symmetry_3
O6 Co1 O4 175.93(6) . .
O6 Co1 O1 91.27(6) . .
O4 Co1 O1 87.81(6) . .
O6 Co1 N2 91.67(7) . .
O4 Co1 N2 92.34(7) . .
O1 Co1 N2 93.18(6) . .
O6 Co1 O2 91.20(6) . .
O4 Co1 O2 89.58(6) . .
O1 Co1 O2 176.75(5) . .
N2 Co1 O2 88.86(6) . .
O6 Co1 N1 91.94(7) . .
O4 Co1 N1 84.09(7) . .
O1 Co1 N1 89.44(6) . .
N2 Co1 N1 175.49(7) . .
O2 Co1 N1 88.36(6) . .
O8 Co2 O8 180.0 . 3_775
O8 Co2 O3 89.53(6) . .
O8 Co2 O3 90.47(6) 3_775 .
O8 Co2 O3 90.47(6) . 3_775
O8 Co2 O3 89.53(6) 3_775 3_775
O3 Co2 O3 180.000(19) . 3_775
O8 Co2 N3 86.84(7) . .
O8 Co2 N3 93.16(7) 3_775 .
O3 Co2 N3 87.48(6) . .
O3 Co2 N3 92.52(6) 3_775 .
O8 Co2 N3 93.16(7) . 3_775
O8 Co2 N3 86.84(7) 3_775 3_775
O3 Co2 N3 92.52(6) . 3_775
O3 Co2 N3 87.48(6) 3_775 3_775
N3 Co2 N3 180.00(10) . 3_775
Co1 O1 H1A 99.2 . .
Co1 O1 H1B 109.5 . .
H1A O1 H1B 104.1 . .
Co1 O2 H2A 109.5 . .
Co1 O2 H2B 121.8 . .
H2A O2 H2B 102.9 . .
Co2 O3 H3A 109.5 . .
Co2 O3 H3B 129.9 . .
H3A O3 H3B 103.9 . .
C8 O4 Co1 133.74(13) . .
C1 O6 Co1 133.23(13) . .
C24 O8 Co2 129.67(13) . .
C9 N1 C13 118.37(18) . .
C9 N1 Co1 122.23(14) . .
C13 N1 Co1 117.29(14) . .
C16 N2 C17 115.0(2) . .
C16 N2 Co1 126.66(18) . .
C17 N2 Co1 118.1(2) . .
C21 N3 C22 117.70(19) . .
C21 N3 Co2 121.24(15) . .
C22 N3 Co2 119.24(15) . .
O7 C1 O6 125.17(18) . .
O7 C1 C2 119.65(18) . .
O6 C1 C2 115.18(18) . .
C3 C2 C7 118.8(2) . .
C3 C2 C1 119.48(19) . .
C7 C2 C1 121.74(19) . .
C2 C3 C4 120.6(2) . .
C2 C3 H3 119.7 . .
C4 C3 H3 119.7 . .
C5 C4 C3 120.8(2) . .
C5 C4 H4 119.6 . .
C3 C4 H4 119.6 . .
C4 C5 C6 118.7(2) . .
C4 C5 C8 121.1(2) . 1_455
C6 C5 C8 120.17(19) . 1_455
C5 C6 C7 120.4(2) . .
C5 C6 H6 119.8 . .
C7 C6 H6 119.8 . .
C2 C7 C6 120.7(2) . .
C2 C7 H7 119.6 . .
C6 C7 H7 119.6 . .
O5 C8 O4 124.83(19) . .
O5 C8 C5 119.20(18) . 1_655
O4 C8 C5 115.96(18) . 1_655
N1 C9 C10 122.75(19) . .
N1 C9 H9 118.6 . .
C10 C9 H9 118.6 . .
C11 C10 C9 118.2(2) . .
C11 C10 C14 119.2(2) . .
C9 C10 C14 122.4(2) . .
C10 C11 C12 119.7(2) . .
C10 C11 H11 120.1 . .
C12 C11 H11 120.1 . .
C13 C12 C11 117.7(2) . .
C13 C12 C19 121.6(2) . .
C11 C12 C19 120.8(2) . .
N1 C13 C12 123.25(19) . .
N1 C13 H13 118.4 . .
C12 C13 H13 118.4 . .
C15 C14 C18 115.4(3) . .
C15 C14 C10 125.4(3) . .
C18 C14 C10 119.1(3) . .
C14 C15 C16 120.1(3) . 4_565
C14 C15 H15 120.0 . .
C16 C15 H15 120.0 4_565 .
N2 C16 C15 124.7(3) . 4_566
N2 C16 H16 117.7 . .
C15 C16 H16 117.7 4_566 .
N2 C17 C18 123.7(3) . 4_566
N2 C17 H17 118.2 . .
C18 C17 H17 118.2 4_566 .
C14 C18 C17 120.7(3) . 4_565
C14 C18 H18 119.6 . .
C17 C18 H18 119.6 4_565 .
C23 C19 C20 117.6(2) . .
C23 C19 C12 121.5(2) . .
C20 C19 C12 120.9(2) . .
C21 C20 C19 119.7(2) . .
C21 C20 H20 120.2 . .
C19 C20 H20 120.2 . .
N3 C21 C20 122.7(2) . .
N3 C21 H21 118.6 . .
C20 C21 H21 118.6 . .
N3 C22 C23 123.0(2) . .
N3 C22 H22 118.5 . .
C23 C22 H22 118.5 . .
C22 C23 C19 119.2(2) . .
C22 C23 H23 120.4 . .
C19 C23 H23 120.4 . .
O9 C24 O8 124.88(18) . .
O9 C24 C25 118.88(18) . .
O8 C24 C25 116.22(18) . .
C27 C25 C26 118.56(19) . .
C27 C25 C24 120.75(19) . .
C26 C25 C24 120.69(18) . .
C27 C26 C25 120.9(2) 3_675 .
C27 C26 H26 119.5 3_675 .
C25 C26 H26 119.5 . .
C26 C27 C25 120.5(2) 3_675 .
C26 C27 H27 119.7 3_675 .
C25 C27 H27 119.7 . .

loop_
_geom_bond_atom_site_label_1
_geom_bond_atom_site_label_2
_geom_bond_distance
_geom_bond_site_symmetry_2
Co1 O6 2.0163(14) .
Co1 O4 2.0589(15) .
Co1 O1 2.1400(14) .
Co1 N2 2.1442(17) .
Co1 O2 2.1475(14) .
Co1 N1 2.1648(17) .
Co2 O8 2.0648(14) .
Co2 O8 2.0648(14) 3_775
Co2 O3 2.1384(14) .
Co2 O3 2.1384(14) 3_775
Co2 N3 2.1386(17) .
Co2 N3 2.1387(17) 3_775
O1 H1A 0.9067 .
O1 H1B 0.8200 .
O2 H2A 0.8201 .
O2 H2B 0.8630 .
O3 H3A 0.8200 .
O3 H3B 0.8223 .
O4 C8 1.258(2) .
O5 C8 1.258(3) .
O6 C1 1.257(2) .
O7 C1 1.248(3) .
O8 C24 1.262(2) .
O9 C24 1.255(3) .
N1 C9 1.334(3) .
N1 C13 1.340(3) .
N2 C16 1.287(4) .
N2 C17 1.297(4) .
N3 C21 1.332(3) .
N3 C22 1.340(3) .
C1 C2 1.505(3) .
C2 C3 1.382(3) .
C2 C7 1.382(3) .
C3 C4 1.383(3) .
C3 H3 0.9300 .
C4 C5 1.382(3) .
C4 H4 0.9300 .
C5 C6 1.385(3) .
C5 C8 1.501(3) 1_455
C6 C7 1.386(3) .
C6 H6 0.9300 .
C7 H7 0.9300 .
C8 C5 1.501(3) 1_655
C9 C10 1.391(3) .
C9 H9 0.9300 .
C10 C11 1.389(3) .
C10 C14 1.482(3) .
C11 C12 1.391(3) .
C11 H11 0.9300 .
C12 C13 1.388(3) .
C12 C19 1.483(3) .
C13 H13 0.9300 .
C14 C15 1.329(4) .
C14 C18 1.351(5) .
C15 C16 1.390(4) 4_565
C15 H15 0.9300 .
C16 C15 1.390(4) 4_566
C16 H16 0.9300 .
C17 C18 1.379(4) 4_566
C17 H17 0.9300 .
C18 C17 1.379(4) 4_565
C18 H18 0.9300 .
C19 C23 1.386(3) .
C19 C20 1.386(3) .
C20 C21 1.380(3) .
C20 H20 0.9300 .
C21 H21 0.9300 .
C22 C23 1.382(3) .
C22 H22 0.9300 .
C23 H23 0.9300 .
C24 C25 1.509(3) .
C25 C27 1.393(3) .
C25 C26 1.393(3) .
C26 C27 1.384(3) 3_675
C26 H26 0.9300 .
C27 C26 1.384(3) 3_675
C27 H27 0.9300 .

loop_
_geom_torsion_atom_site_label_1
_geom_torsion_atom_site_label_2
_geom_torsion_atom_site_label_3
_geom_torsion_atom_site_label_4
_geom_torsion
_geom_torsion_site_symmetry_1
_geom_torsion_site_symmetry_4
O6 Co1 O4 C8 -93.4(9) . .
O1 Co1 O4 C8 -170.4(2) . .
N2 Co1 O4 C8 96.5(2) . .
O2 Co1 O4 C8 7.6(2) . .
N1 Co1 O4 C8 -80.8(2) . .
O4 Co1 O6 C1 -70.1(9) . .
O1 Co1 O6 C1 6.7(2) . .
N2 Co1 O6 C1 100.0(2) . .
O2 Co1 O6 C1 -171.14(19) . .
N1 Co1 O6 C1 -82.7(2) . .
O8 Co2 O8 C24 32(13) 3_775 .
O3 Co2 O8 C24 -155.71(19) . .
O3 Co2 O8 C24 24.29(19) 3_775 .
N3 Co2 O8 C24 -68.21(19) . .
N3 Co2 O8 C24 111.79(19) 3_775 .
O6 Co1 N1 C9 -73.77(19) . .
O4 Co1 N1 C9 107.12(19) . .
O1 Co1 N1 C9 -165.03(19) . .
N2 Co1 N1 C9 69.3(9) . .
O2 Co1 N1 C9 17.37(19) . .
O6 Co1 N1 C13 123.04(18) . .
O4 Co1 N1 C13 -56.07(18) . .
O1 Co1 N1 C13 31.79(18) . .
N2 Co1 N1 C13 -93.8(9) . .
O2 Co1 N1 C13 -145.82(18) . .
O6 Co1 N2 C16 -1.6(3) . .
O4 Co1 N2 C16 177.7(3) . .
O1 Co1 N2 C16 89.7(3) . .
O2 Co1 N2 C16 -92.8(3) . .
N1 Co1 N2 C16 -144.8(8) . .
O6 Co1 N2 C17 172.9(3) . .
O4 Co1 N2 C17 -7.8(3) . .
O1 Co1 N2 C17 -95.7(3) . .
O2 Co1 N2 C17 81.8(3) . .
N1 Co1 N2 C17 29.8(10) . .
O8 Co2 N3 C21 116.3(2) . .
O8 Co2 N3 C21 -63.7(2) 3_775 .
O3 Co2 N3 C21 -154.0(2) . .
O3 Co2 N3 C21 26.0(2) 3_775 .
N3 Co2 N3 C21 71(99) 3_775 .
O8 Co2 N3 C22 -48.0(2) . .
O8 Co2 N3 C22 132.0(2) 3_775 .
O3 Co2 N3 C22 41.7(2) . .
O3 Co2 N3 C22 -138.3(2) 3_775 .
N3 Co2 N3 C22 -94(89) 3_775 .
Co1 O6 C1 O7 -3.5(3) . .
Co1 O6 C1 C2 176.84(14) . .
O7 C1 C2 C3 179.6(3) . .
O6 C1 C2 C3 -0.8(3) . .
O7 C1 C2 C7 -2.2(3) . .
O6 C1 C2 C7 177.5(2) . .
C7 C2 C3 C4 0.2(5) . .
C1 C2 C3 C4 178.5(3) . .
C2 C3 C4 C5 -1.0(5) . .
C3 C4 C5 C6 1.0(5) . .
C3 C4 C5 C8 -177.4(3) . 1_455
C4 C5 C6 C7 -0.3(4) . .
C8 C5 C6 C7 178.2(2) 1_455 .
C3 C2 C7 C6 0.5(4) . .
C1 C2 C7 C6 -177.7(2) . .
C5 C6 C7 C2 -0.5(4) . .
Co1 O4 C8 O5 -3.7(4) . .
Co1 O4 C8 C5 177.74(15) . 1_655
C13 N1 C9 C10 1.7(4) . .
Co1 N1 C9 C10 -161.3(2) . .
N1 C9 C10 C11 -2.5(4) . .
N1 C9 C10 C14 171.7(2) . .
C9 C10 C11 C12 1.3(4) . .
C14 C10 C11 C12 -173.0(3) . .
C10 C11 C12 C13 0.5(4) . .
C10 C11 C12 C19 179.4(3) . .
C9 N1 C13 C12 0.3(4) . .
Co1 N1 C13 C12 164.1(2) . .
C11 C12 C13 N1 -1.3(4) . .
C19 C12 C13 N1 179.8(2) . .
C11 C10 C14 C15 -130.2(4) . .
C9 C10 C14 C15 55.7(5) . .
C11 C10 C14 C18 52.7(5) . .
C9 C10 C14 C18 -121.4(4) . .
C18 C14 C15 C16 -5.6(7) . 4_565
C10 C14 C15 C16 177.2(4) . 4_565
C17 N2 C16 C15 -3.9(7) . 4_566
Co1 N2 C16 C15 170.8(4) . 4_566
C16 N2 C17 C18 6.3(8) . 4_566
Co1 N2 C17 C18 -168.9(5) . 4_566
C15 C14 C18 C17 3.5(8) . 4_565
C10 C14 C18 C17 -179.1(4) . 4_565
C13 C12 C19 C23 -36.1(4) . .
C11 C12 C19 C23 145.0(3) . .
C13 C12 C19 C20 145.2(3) . .
C11 C12 C19 C20 -33.6(4) . .
C23 C19 C20 C21 -3.3(4) . .
C12 C19 C20 C21 175.4(3) . .
C22 N3 C21 C20 3.0(4) . .
Co2 N3 C21 C20 -161.5(2) . .
C19 C20 C21 N3 0.1(5) . .
C21 N3 C22 C23 -3.0(4) . .
Co2 N3 C22 C23 161.9(2) . .
N3 C22 C23 C19 -0.2(5) . .
C20 C19 C23 C22 3.3(4) . .
C12 C19 C23 C22 -175.4(3) . .
Co2 O8 C24 O9 -22.3(3) . .
Co2 O8 C24 C25 155.81(14) . .
O9 C24 C25 C27 7.3(3) . .
O8 C24 C25 C27 -171.0(2) . .
O9 C24 C25 C26 -172.5(2) . .
O8 C24 C25 C26 9.2(3) . .
C27 C25 C26 C27 0.1(4) . 3_675
C24 C25 C26 C27 179.9(2) . 3_675
C26 C25 C27 C26 -0.1(4) . 3_675
C24 C25 C27 C26 -179.9(2) . 3_675
